data_2225656
loop_
_publ_author_name
'Ouzidan, Y.'
'Obbade, S.'
'Capet, F.'
'Essassi, El Mokhtar'
'Ng, Seik Weng'

_publ_section_title
;
 4-Benzyl-6-bromo-2-phenyl-4<i>H</i>-imidazo[4,5-<i>b</i>]pyridine
;
_journal_coeditor_code PK2232
_journal_issue 4
_journal_name_full 'Acta Crystallographica Section E'
_journal_page_first o946
_journal_paper_doi 10.1107/S160053681001038X
_journal_volume 66
_journal_year 2010
_chemical_formula_iupac 'C19 H14 Br N3'
_chemical_formula_moiety 'C19 H14 Br N3'
_chemical_formula_sum 'C19 H14 Br N3'
_chemical_formula_weight 364.24
_chemical_name_systematic
;
4-Benzyl-6-bromo-2-phenyl-4<i>H</i>-imidazo[4,5-<i>b</i>]pyridine
;
_space_group_IT_number 14
_symmetry_cell_setting monoclinic
_symmetry_space_group_name_Hall '-P 2ybc'
_symmetry_space_group_name_H-M 'P 1 21/c 1'
_atom_sites_solution_hydrogens geom
_atom_sites_solution_primary direct
_atom_sites_solution_secondary difmap
_audit_creation_method SHELXL-97
_cell_angle_alpha 90.00
_cell_angle_beta 99.647(3)
_cell_angle_gamma 90.00
_cell_formula_units_Z 4
_cell_length_a 8.6613(6)
_cell_length_b 19.7631(13)
_cell_length_c 9.3683(6)
_cell_measurement_reflns_used 9876
_cell_measurement_temperature 293(2)
_cell_measurement_theta_max 27.2
_cell_measurement_theta_min 2.4
_cell_volume 1580.93(18)
_computing_cell_refinement 'SAINT (Bruker, 2008)'
_computing_data_collection 'APEX2 (Bruker, 2008)'
_computing_data_reduction 'SAINT (Bruker, 2008)'
_computing_molecular_graphics 'X-SEED (Barbour, 2001)'
_computing_publication_material 'publCIF (Westrip, 2010)'
_computing_structure_refinement 'SHELXL97 (Sheldrick, 2008)'
_computing_structure_solution 'SHELXS97 (Sheldrick, 2008)'
_diffrn_ambient_temperature 293(2)
_diffrn_measured_fraction_theta_full 0.993
_diffrn_measured_fraction_theta_max 0.993
_diffrn_measurement_device_type 'Bruker X8 APEXII diffractometer'
_diffrn_measurement_method '\f and \w scans'
_diffrn_radiation_monochromator graphite
_diffrn_radiation_source 'fine-focus sealed tube'
_diffrn_radiation_type MoK\a
_diffrn_radiation_wavelength 0.71073
_diffrn_reflns_av_R_equivalents 0.0349
_diffrn_reflns_av_sigmaI/netI 0.0157
_diffrn_reflns_limit_h_max 11
_diffrn_reflns_limit_h_min -12
_diffrn_reflns_limit_k_max 27
_diffrn_reflns_limit_k_min -27
_diffrn_reflns_limit_l_max 13
_diffrn_reflns_limit_l_min -13
_diffrn_reflns_number 57936
_diffrn_reflns_theta_full 30.08
_diffrn_reflns_theta_max 30.08
_diffrn_reflns_theta_min 2.39
_diffrn_standards_decay_% 0
_diffrn_standards_interval_count 0
_diffrn_standards_interval_time 0
_diffrn_standards_number 0
_exptl_absorpt_coefficient_mu 2.603
_exptl_absorpt_correction_T_max 0.624
_exptl_absorpt_correction_T_min 0.529
_exptl_absorpt_correction_type multi-scan
_exptl_absorpt_process_details '(SADABS; Sheldrick, 1996)'
_exptl_crystal_colour Brown
_exptl_crystal_density_diffrn 1.530
_exptl_crystal_density_method 'not measured'
_exptl_crystal_description Prism
_exptl_crystal_F_000 736
_exptl_crystal_size_max 0.28
_exptl_crystal_size_mid 0.24
_exptl_crystal_size_min 0.20
_refine_diff_density_max 0.629
_refine_diff_density_min -0.505
_refine_ls_extinction_method none
_refine_ls_goodness_of_fit_ref 1.000
_refine_ls_hydrogen_treatment constr
_refine_ls_matrix_type full
_refine_ls_number_parameters 208
_refine_ls_number_reflns 4613
_refine_ls_number_restraints 0
_refine_ls_restrained_S_all 1.000
_refine_ls_R_factor_all 0.0487
_refine_ls_R_factor_gt 0.0319
_refine_ls_shift/su_max 0.001
_refine_ls_shift/su_mean 0.001
_refine_ls_structure_factor_coef Fsqd
_refine_ls_weighting_details 'calc w=1/[\s^2^(Fo^2^)+(0.0518P)^2^+0.5269P] where P=(Fo^2^+2Fc^2^)/3'
_refine_ls_weighting_scheme calc
_refine_ls_wR_factor_gt 0.0867
_refine_ls_wR_factor_ref 0.0982
_reflns_number_gt 3492
_reflns_number_total 4613
_reflns_threshold_expression I>2\s(I)
_cod_data_source_file pk2232.cif
_cod_data_source_block I
_cod_depositor_comments
;
The following automatic conversions were performed:
'_symmetry_cell_setting' value 'Monoclinic' changed to 'monoclinic'
according to '/home/saulius/struct/CIF-dictionaries/cif_core.dic'
dictionary named 'cif_core.dic' version 2.4.1 from
2010-06-29.

'_exptl_absorpt_correction_type' value 'Multi-scan' changed
to 'multi-scan' according to
'/home/saulius/struct/CIF-dictionaries/cif_core.dic' dictionary named
'cif_core.dic' version 2.4.1 from 2010-06-29.

Automatic conversion script
Id: cif_fix_enum 1527 2010-12-29 10:47:43Z saulius 
;
_cod_original_sg_symbol_H-M 'P 21/c'
_cod_database_code 2225656
_cod_database_fobs_code 2225656

loop_
_symmetry_equiv_pos_as_xyz
'x, y, z'
'-x, y+1/2, -z+1/2'
'-x, -y, -z'
'x, -y-1/2, z-1/2'

loop_
_atom_site_type_symbol
_atom_site_label
_atom_site_fract_x
_atom_site_fract_y
_atom_site_fract_z
_atom_site_U_iso_or_equiv
_atom_site_adp_type
_atom_site_calc_flag
_atom_site_refinement_flags
_atom_site_occupancy
_atom_site_disorder_assembly
_atom_site_disorder_group
Br Br1 0.10158(3) 0.475089(12) 0.85824(2) 0.06483(10) Uani d . 1 . .
N N1 0.29485(16) 0.43405(7) 0.49901(15) 0.0385(3) Uani d . 1 . .
N N2 0.26154(17) 0.60722(7) 0.40338(16) 0.0424(3) Uani d . 1 . .
N N3 0.35446(17) 0.50867(7) 0.31224(15) 0.0387(3) Uani d . 1 . .
C C1 0.1792(2) 0.48667(9) 0.68312(19) 0.0454(4) Uani d . 1 . .
C C2 0.1807(2) 0.55060(9) 0.62007(19) 0.0458(4) Uani d . 1 . .
H H2 0.1429 0.5886 0.6616 0.055 Uiso calc R 1 . .
C C3 0.2408(2) 0.55460(8) 0.49376(18) 0.0392(3) Uani d . 1 . .
C C4 0.29944(19) 0.49489(8) 0.43321(17) 0.0367(3) Uani d . 1 . .
C C5 0.2352(2) 0.43003(9) 0.62362(18) 0.0437(4) Uani d . 1 . .
H H5 0.2322 0.3884 0.6694 0.052 Uiso calc R 1 . .
C C6 0.32810(19) 0.57716(8) 0.30027(17) 0.0379(3) Uani d . 1 . .
C C7 0.37246(19) 0.61435(8) 0.17772(18) 0.0390(3) Uani d . 1 . .
C C8 0.3423(2) 0.68335(9) 0.1595(2) 0.0459(4) Uani d . 1 . .
H H8 0.2938 0.7067 0.2261 0.055 Uiso calc R 1 . .
C C9 0.3845(2) 0.71728(10) 0.0425(2) 0.0547(5) Uani d . 1 . .
H H9 0.3644 0.7634 0.0310 0.066 Uiso calc R 1 . .
C C10 0.4557(3) 0.68322(11) -0.0569(2) 0.0574(5) Uani d . 1 . .
H H10 0.4829 0.7062 -0.1357 0.069 Uiso calc R 1 . .
C C11 0.4869(3) 0.61517(11) -0.0399(2) 0.0624(5) Uani d . 1 . .
H H11 0.5353 0.5922 -0.1069 0.075 Uiso calc R 1 . .
C C12 0.4459(3) 0.58097(10) 0.0773(2) 0.0538(5) Uani d . 1 . .
H H12 0.4679 0.5350 0.0888 0.065 Uiso calc R 1 . .
C C13 0.3544(2) 0.37271(8) 0.43491(19) 0.0427(3) Uani d . 1 . .
H H13A 0.4041 0.3433 0.5121 0.051 Uiso calc R 1 . .
H H13B 0.4331 0.3859 0.3778 0.051 Uiso calc R 1 . .
C C14 0.22599(19) 0.33413(8) 0.34017(17) 0.0380(3) Uani d . 1 . .
C C15 0.1392(2) 0.36407(9) 0.21824(19) 0.0481(4) Uani d . 1 . .
H H15 0.1605 0.4084 0.1945 0.058 Uiso calc R 1 . .
C C16 0.0214(3) 0.32854(11) 0.1321(2) 0.0574(5) Uani d . 1 . .
H H16 -0.0379 0.3494 0.0522 0.069 Uiso calc R 1 . .
C C17 -0.0082(3) 0.26217(11) 0.1643(2) 0.0585(5) Uani d . 1 . .
H H17 -0.0859 0.2380 0.1050 0.070 Uiso calc R 1 . .
C C18 0.0769(3) 0.23206(10) 0.2833(3) 0.0598(5) Uani d . 1 . .
H H18 0.0570 0.1873 0.3047 0.072 Uiso calc R 1 . .
C C19 0.1930(2) 0.26789(9) 0.3728(2) 0.0517(4) Uani d . 1 . .
H H19 0.2487 0.2473 0.4548 0.062 Uiso calc R 1 . .

loop_
_atom_site_aniso_label
_atom_site_aniso_U_11
_atom_site_aniso_U_22
_atom_site_aniso_U_33
_atom_site_aniso_U_12
_atom_site_aniso_U_13
_atom_site_aniso_U_23
Br1 0.08695(19) 0.06436(15) 0.05128(13) 0.00593(10) 0.03507(11) 0.00630(9)
N1 0.0419(7) 0.0355(6) 0.0382(7) 0.0001(5) 0.0074(5) 0.0003(5)
N2 0.0515(8) 0.0338(6) 0.0437(7) -0.0007(6) 0.0131(6) -0.0028(5)
N3 0.0443(7) 0.0337(6) 0.0394(7) -0.0009(5) 0.0104(5) -0.0012(5)
C1 0.0501(10) 0.0498(10) 0.0386(8) -0.0024(7) 0.0140(7) 0.0004(7)
C2 0.0535(10) 0.0417(9) 0.0444(9) -0.0007(7) 0.0147(7) -0.0056(7)
C3 0.0431(8) 0.0349(7) 0.0402(8) -0.0015(6) 0.0088(6) -0.0046(6)
C4 0.0390(8) 0.0345(7) 0.0366(7) -0.0020(6) 0.0061(6) -0.0035(6)
C5 0.0485(9) 0.0430(8) 0.0403(8) -0.0019(7) 0.0094(7) 0.0036(7)
C6 0.0407(8) 0.0345(7) 0.0385(7) -0.0028(6) 0.0068(6) -0.0023(6)
C7 0.0420(8) 0.0353(7) 0.0395(7) -0.0036(6) 0.0064(6) -0.0004(6)
C8 0.0471(9) 0.0360(8) 0.0553(10) -0.0020(7) 0.0105(8) -0.0007(7)
C9 0.0567(11) 0.0391(9) 0.0678(12) -0.0031(8) 0.0092(9) 0.0118(8)
C10 0.0647(12) 0.0560(11) 0.0530(10) -0.0070(9) 0.0141(9) 0.0153(9)
C11 0.0851(15) 0.0567(12) 0.0516(10) 0.0037(11) 0.0298(10) 0.0062(9)
C12 0.0782(13) 0.0393(9) 0.0486(10) 0.0062(9) 0.0240(9) 0.0040(7)
C13 0.0430(9) 0.0371(8) 0.0483(9) 0.0064(7) 0.0091(7) 0.0015(7)
C14 0.0419(8) 0.0331(7) 0.0416(8) 0.0029(6) 0.0147(6) -0.0002(6)
C15 0.0608(11) 0.0390(8) 0.0446(9) -0.0013(8) 0.0092(8) 0.0021(7)
C16 0.0660(12) 0.0574(11) 0.0462(10) -0.0037(9) 0.0015(9) -0.0030(8)
C17 0.0603(12) 0.0584(12) 0.0587(11) -0.0140(9) 0.0152(9) -0.0156(9)
C18 0.0683(13) 0.0396(9) 0.0754(14) -0.0103(9) 0.0233(11) -0.0022(9)
C19 0.0583(11) 0.0388(9) 0.0593(11) 0.0013(8) 0.0139(9) 0.0088(8)

loop_
_atom_type_symbol
_atom_type_description
_atom_type_scat_dispersion_real
_atom_type_scat_dispersion_imag
_atom_type_scat_source
C C 0.0033 0.0016 'International Tables Vol C Tables 4.2.6.8 and 6.1.1.4'
H H 0.0000 0.0000 'International Tables Vol C Tables 4.2.6.8 and 6.1.1.4'
N N 0.0061 0.0033 'International Tables Vol C Tables 4.2.6.8 and 6.1.1.4'
Br Br -0.2901 2.4595 'International Tables Vol C Tables 4.2.6.8 and 6.1.1.4'

loop_
_geom_angle_atom_site_label_1
_geom_angle_atom_site_label_2
_geom_angle_atom_site_label_3
_geom_angle_site_symmetry_1
_geom_angle_site_symmetry_3
_geom_angle
_geom_angle_publ_flag
C4 N1 C5 . . 119.22(14) ?
C4 N1 C13 . . 120.17(14) ?
C5 N1 C13 . . 120.61(14) ?
C6 N2 C3 . . 102.99(13) ?
C4 N3 C6 . . 101.13(13) ?
C5 C1 C2 . . 122.44(16) ?
C5 C1 Br1 . . 117.06(13) ?
C2 C1 Br1 . . 120.49(14) ?
C3 C2 C1 . . 116.66(16) ?
C3 C2 H2 . . 121.7 ?
C1 C2 H2 . . 121.7 ?
N2 C3 C2 . . 133.11(16) ?
N2 C3 C4 . . 106.70(14) ?
C2 C3 C4 . . 120.18(16) ?
N3 C4 N1 . . 127.72(15) ?
N3 C4 C3 . . 111.64(14) ?
N1 C4 C3 . . 120.64(15) ?
N1 C5 C1 . . 120.85(16) ?
N1 C5 H5 . . 119.6 ?
C1 C5 H5 . . 119.6 ?
N2 C6 N3 . . 117.54(14) ?
N2 C6 C7 . . 122.76(14) ?
N3 C6 C7 . . 119.70(14) ?
C12 C7 C8 . . 118.69(17) ?
C12 C7 C6 . . 120.15(15) ?
C8 C7 C6 . . 121.17(16) ?
C9 C8 C7 . . 120.11(18) ?
C9 C8 H8 . . 119.9 ?
C7 C8 H8 . . 119.9 ?
C10 C9 C8 . . 120.42(18) ?
C10 C9 H9 . . 119.8 ?
C8 C9 H9 . . 119.8 ?
C11 C10 C9 . . 120.08(18) ?
C11 C10 H10 . . 120.0 ?
C9 C10 H10 . . 120.0 ?
C10 C11 C12 . . 119.8(2) ?
C10 C11 H11 . . 120.1 ?
C12 C11 H11 . . 120.1 ?
C11 C12 C7 . . 120.86(18) ?
C11 C12 H12 . . 119.6 ?
C7 C12 H12 . . 119.6 ?
N1 C13 C14 . . 112.30(13) ?
N1 C13 H13A . . 109.1 ?
C14 C13 H13A . . 109.1 ?
N1 C13 H13B . . 109.1 ?
C14 C13 H13B . . 109.1 ?
H13A C13 H13B . . 107.9 ?
C19 C14 C15 . . 118.70(17) ?
C19 C14 C13 . . 120.47(16) ?
C15 C14 C13 . . 120.82(15) ?
C16 C15 C14 . . 120.56(17) ?
C16 C15 H15 . . 119.7 ?
C14 C15 H15 . . 119.7 ?
C17 C16 C15 . . 120.1(2) ?
C17 C16 H16 . . 119.9 ?
C15 C16 H16 . . 119.9 ?
C18 C17 C16 . . 119.88(19) ?
C18 C17 H17 . . 120.1 ?
C16 C17 H17 . . 120.1 ?
C17 C18 C19 . . 120.47(18) ?
C17 C18 H18 . . 119.8 ?
C19 C18 H18 . . 119.8 ?
C14 C19 C18 . . 120.25(18) ?
C14 C19 H19 . . 119.9 ?
C18 C19 H19 . . 119.9 ?

loop_
_geom_bond_atom_site_label_1
_geom_bond_atom_site_label_2
_geom_bond_site_symmetry_2
_geom_bond_distance
_geom_bond_publ_flag
Br1 C1 . 1.8882(18) ?
N1 C4 . 1.355(2) ?
N1 C5 . 1.356(2) ?
N1 C13 . 1.483(2) ?
N2 C6 . 1.344(2) ?
N2 C3 . 1.372(2) ?
N3 C4 . 1.329(2) ?
N3 C6 . 1.374(2) ?
C1 C5 . 1.375(3) ?
C1 C2 . 1.396(3) ?
C2 C3 . 1.373(2) ?
C2 H2 . 0.9300 ?
C3 C4 . 1.438(2) ?
C5 H5 . 0.9300 ?
C6 C7 . 1.468(2) ?
C7 C12 . 1.388(3) ?
C7 C8 . 1.394(2) ?
C8 C9 . 1.385(3) ?
C8 H8 . 0.9300 ?
C9 C10 . 1.376(3) ?
C9 H9 . 0.9300 ?
C10 C11 . 1.376(3) ?
C10 H10 . 0.9300 ?
C11 C12 . 1.385(3) ?
C11 H11 . 0.9300 ?
C12 H12 . 0.9300 ?
C13 C14 . 1.508(2) ?
C13 H13A . 0.9700 ?
C13 H13B . 0.9700 ?
C14 C19 . 1.385(2) ?
C14 C15 . 1.390(2) ?
C15 C16 . 1.382(3) ?
C15 H15 . 0.9300 ?
C16 C17 . 1.379(3) ?
C16 H16 . 0.9300 ?
C17 C18 . 1.366(3) ?
C17 H17 . 0.9300 ?
C18 C19 . 1.390(3) ?
C18 H18 . 0.9300 ?
C19 H19 . 0.9300 ?

loop_
_geom_torsion_atom_site_label_1
_geom_torsion_atom_site_label_2
_geom_torsion_atom_site_label_3
_geom_torsion_atom_site_label_4
_geom_torsion_site_symmetry_1
_geom_torsion_site_symmetry_2
_geom_torsion_site_symmetry_3
_geom_torsion_site_symmetry_4
_geom_torsion
_geom_torsion_publ_flag
C5 C1 C2 C3 . . . . 0.3(3) ?
Br1 C1 C2 C3 . . . . 179.25(13) ?
C6 N2 C3 C2 . . . . 179.20(19) ?
C6 N2 C3 C4 . . . . -0.16(17) ?
C1 C2 C3 N2 . . . . -179.77(18) ?
C1 C2 C3 C4 . . . . -0.5(3) ?
C6 N3 C4 N1 . . . . -179.97(16) ?
C6 N3 C4 C3 . . . . -0.15(18) ?
C5 N1 C4 N3 . . . . 179.35(16) ?
C13 N1 C4 N3 . . . . -0.7(3) ?
C5 N1 C4 C3 . . . . -0.5(2) ?
C13 N1 C4 C3 . . . . 179.47(15) ?
N2 C3 C4 N3 . . . . 0.21(19) ?
C2 C3 C4 N3 . . . . -179.25(16) ?
N2 C3 C4 N1 . . . . -179.95(15) ?
C2 C3 C4 N1 . . . . 0.6(2) ?
C4 N1 C5 C1 . . . . 0.3(2) ?
C13 N1 C5 C1 . . . . -179.68(16) ?
C2 C1 C5 N1 . . . . -0.2(3) ?
Br1 C1 C5 N1 . . . . -179.17(13) ?
C3 N2 C6 N3 . . . . 0.1(2) ?
C3 N2 C6 C7 . . . . 180.00(15) ?
C4 N3 C6 N2 . . . . 0.05(19) ?
C4 N3 C6 C7 . . . . -179.88(14) ?
N2 C6 C7 C12 . . . . 177.72(18) ?
N3 C6 C7 C12 . . . . -2.4(2) ?
N2 C6 C7 C8 . . . . -2.2(3) ?
N3 C6 C7 C8 . . . . 177.69(16) ?
C12 C7 C8 C9 . . . . 0.4(3) ?
C6 C7 C8 C9 . . . . -179.61(16) ?
C7 C8 C9 C10 . . . . 0.2(3) ?
C8 C9 C10 C11 . . . . -0.6(3) ?
C9 C10 C11 C12 . . . . 0.2(4) ?
C10 C11 C12 C7 . . . . 0.5(4) ?
C8 C7 C12 C11 . . . . -0.8(3) ?
C6 C7 C12 C11 . . . . 179.25(19) ?
C4 N1 C13 C14 . . . . -94.67(18) ?
C5 N1 C13 C14 . . . . 85.26(19) ?
N1 C13 C14 C19 . . . . -119.47(17) ?
N1 C13 C14 C15 . . . . 60.9(2) ?
C19 C14 C15 C16 . . . . 0.5(3) ?
C13 C14 C15 C16 . . . . -179.83(17) ?
C14 C15 C16 C17 . . . . -1.8(3) ?
C15 C16 C17 C18 . . . . 1.4(3) ?
C16 C17 C18 C19 . . . . 0.2(3) ?
C15 C14 C19 C18 . . . . 1.1(3) ?
C13 C14 C19 C18 . . . . -178.56(17) ?
C17 C18 C19 C14 . . . . -1.5(3) ?

loop_
_cod_related_entry_id
_cod_related_entry_database
_cod_related_entry_code
1 ChemSpider 24744730
